data_1558981
loop_
_publ_author_name
'Bellotto, Ottavia'
'Kralj, Slavko'
'De Zorzi, Rita'
'Geremia, Silvano'
'Marchesan, Silvia'

_publ_section_title
;
 Supramolecular hydrogels from unprotected dipeptides: a comparative study
 on stereoisomers and structural isomers.
;
_journal_issue 44
_journal_name_full 'Soft matter'
_journal_page_first 10151
_journal_page_last 10157
_journal_paper_doi 10.1039/d0sm01191f
_journal_volume 16
_journal_year 2020
_chemical_absolute_configuration syn
_chemical_compound_source Synthesis
_chemical_formula_moiety 'C15  H22  N2  O3, 4.5 (H2 O1)'
_chemical_formula_sum 'C15 H31 N2 O7.5'
_chemical_formula_weight 359.42
_space_group_IT_number 5
_space_group_name_Hall 'C 2y'
_space_group_name_H-M_alt 'C 1 2 1'
_symmetry_cell_setting monoclinic
_symmetry_Int_Tables_number 5
_symmetry_space_group_name_Hall 'C 2y'
_symmetry_space_group_name_H-M 'C 1 2 1'
_atom_sites_solution_hydrogens mixed
_atom_sites_solution_primary direct
_audit_conform_dict_location ftp://ftp.iucr.org/pub/cif_core.dic
_audit_conform_dict_name cif_core.dic
_audit_conform_dict_version 2.4.5
_audit_creation_date 2020-06-26T19:29:51-00:00
_audit_creation_method 'WinGX routine CIF_UPDATE'
_audit_update_record
;
2020-06-29 deposited with the CCDC.	2020-09-03 downloaded from the CCDC.
;
_cell_angle_alpha 90
_cell_angle_beta 105.900(12)
_cell_angle_gamma 90
_cell_formula_units_Z 4
_cell_length_a 16.870(4)
_cell_length_b 5.7700(10)
_cell_length_c 19.890(3)
_cell_measurement_reflns_used 2679
_cell_measurement_temperature 100(2)
_cell_measurement_theta_max 28.521
_cell_measurement_theta_min 1.048
_cell_measurement_wavelength 0.7
_cell_volume 1862.0(6)
_computing_cell_refinement 'Mosflm (Battye, 2011)'
_computing_data_collection 'Elettra XRD1 Data Collection SW'
_computing_data_reduction 'Mosflm (Battye, 2011)'
_computing_molecular_graphics 'Ortep for Windows (Farrugia, 2012)'
_computing_publication_material 'WinGX publication routines (Farrugia, 2012)'
_computing_structure_refinement 'SHELXL-2018/3 (Sheldrick, 2018)'
_computing_structure_solution 'SIR92 (Altomare, 1994)'
_diffrn_ambient_temperature 100(2)
_diffrn_detector 'Pilatus 2M detector'
_diffrn_measured_fraction_theta_full 0.984
_diffrn_measured_fraction_theta_max 0.989
_diffrn_measurement_device 'Huber 4-circles kappa goniometer'
_diffrn_measurement_device_type 'Single axis'
_diffrn_measurement_method 'Rotating crystal'
_diffrn_radiation_monochromator Si(111)
_diffrn_radiation_probe x-ray
_diffrn_radiation_type Synchrotron
_diffrn_radiation_wavelength 0.7
_diffrn_reflns_av_R_equivalents 0.090
_diffrn_reflns_av_unetI/netI 0.078
_diffrn_reflns_Laue_measured_fraction_full 0.984
_diffrn_reflns_Laue_measured_fraction_max 0.989
_diffrn_reflns_limit_h_max 22
_diffrn_reflns_limit_h_min -22
_diffrn_reflns_limit_k_max 7
_diffrn_reflns_limit_k_min -7
_diffrn_reflns_limit_l_max 27
_diffrn_reflns_limit_l_min -12
_diffrn_reflns_number 2679
_diffrn_reflns_point_group_measured_fraction_full 0.545
_diffrn_reflns_point_group_measured_fraction_max 0.542
_diffrn_reflns_theta_full 24.835
_diffrn_reflns_theta_max 28.521
_diffrn_reflns_theta_min 1.048
_diffrn_source 'Elettra BL XRD1'
_diffrn_source_type Synchrotron
_diffrn_standards_number 0
_exptl_absorpt_coefficient_mu 0.097
_exptl_absorpt_correction_type none
_exptl_crystal_colour Colorless
_exptl_crystal_density_diffrn 1.282
_exptl_crystal_density_method 'not measured'
_exptl_crystal_description Rectangular
_exptl_crystal_F_000 780
_exptl_crystal_recrystallization_method 'Spontaneous crystallization from hydrogel of the compound'
_exptl_crystal_size_max 0.2
_exptl_crystal_size_mid 0.1
_exptl_crystal_size_min 0.09
_refine_diff_density_max 0.54
_refine_diff_density_min -0.463
_refine_diff_density_rms 0.118
_refine_ls_abs_structure_details
;
No quotients, so Flack parameter determined by classical intensity fit
;
_refine_ls_abs_structure_Flack 2.0(19)
_refine_ls_extinction_coef 0.072(8)
_refine_ls_extinction_expression Fc^*^=kFc[1+0.001xFc^2^\l^3^/sin(2\q)]^-1/4^
_refine_ls_extinction_method 'SHELXL-2018/3 (Sheldrick 2018)'
_refine_ls_goodness_of_fit_ref 1.117
_refine_ls_hydrogen_treatment constr
_refine_ls_matrix_type full
_refine_ls_number_constraints 0
_refine_ls_number_parameters 258
_refine_ls_number_reflns 2679
_refine_ls_number_restraints 1
_refine_ls_restrained_S_all 1.116
_refine_ls_R_factor_all 0.0797
_refine_ls_R_factor_gt 0.0772
_refine_ls_shift/su_max 0
_refine_ls_shift/su_mean 0
_refine_ls_structure_factor_coef Fsqd
_refine_ls_weighting_details 'w=1/[\s^2^(Fo^2^)+(0.1168P)^2^+5.5207P] where P=(Fo^2^+2Fc^2^)/3'
_refine_ls_weighting_scheme calc
_refine_ls_wR_factor_gt 0.2235
_refine_ls_wR_factor_ref 0.2284
_reflns_Friedel_coverage 0
_reflns_Friedel_fraction_full 0
_reflns_Friedel_fraction_max 0
_reflns_number_gt 2583
_reflns_number_total 2679
_reflns_threshold_expression 'I > 2\s(I)'
_cod_data_source_file d0sm01191f2.cif
_cod_data_source_block shelx
_cod_depositor_comments 'Adding full bibliography for 1558981.cif.'
_cod_original_sg_symbol_H-M 'C 2'
_cod_original_formula_sum 'C15  H31  N2  O7.50'
_cod_database_code 1558981
_shelx_estimated_absorpt_t_min 0.987
_shelx_estimated_absorpt_t_max 1
_shelx_shelxl_version_number 2018/3

loop_
_symmetry_equiv_pos_as_xyz
'x, y, z'
'-x, y, -z'
'x+1/2, y+1/2, z'
'-x+1/2, y+1/2, -z'

loop_
_atom_site_label
_atom_site_type_symbol
_atom_site_fract_x
_atom_site_fract_y
_atom_site_fract_z
_atom_site_U_iso_or_equiv
_atom_site_adp_type
_atom_site_occupancy
_atom_site_site_symmetry_order
_atom_site_calc_flag
_atom_site_refinement_flags_posn
_atom_site_refinement_flags_adp
_atom_site_refinement_flags_occupancy
_atom_site_disorder_assembly
_atom_site_disorder_group
N_1 N 0.2437(2) 0.4443(8) 0.41029(19) 0.0137(8) Uani 1 1 d . . . . .
H0A_1 H 0.203844 0.351657 0.418689 0.02 Uiso 1 1 calc R U . . .
H0B_1 H 0.239311 0.589107 0.426988 0.02 Uiso 1 1 calc R U . . .
H0C_1 H 0.294196 0.384642 0.432043 0.02 Uiso 1 1 calc R U . . .
CA_1 C 0.2337(3) 0.4564(8) 0.3331(2) 0.0100(8) Uani 1 1 d . . . . .
HA_1 H 0.263392 0.595803 0.322583 0.012 Uiso 1 1 calc R U . . .
CB_1 C 0.1419(3) 0.4765(10) 0.2944(2) 0.0152(9) Uani 1 1 d . . . . .
HB1_1 H 0.111824 0.344653 0.307766 0.018 Uiso 1 1 calc R U . . .
HB2_1 H 0.119669 0.62114 0.308913 0.018 Uiso 1 1 calc R U . . .
CG_1 C 0.1268(2) 0.4777(9) 0.2158(2) 0.0115(8) Uani 1 1 d . . . . .
CD1_1 C 0.1478(3) 0.6678(10) 0.1824(3) 0.0219(11) Uani 1 1 d . . . . .
HD1_1 H 0.17161 0.799689 0.20887 0.026 Uiso 1 1 calc R U . . .
CD2_1 C 0.0912(3) 0.2858(10) 0.1761(3) 0.0198(10) Uani 1 1 d . . . . .
HD2_1 H 0.07652 0.153009 0.198226 0.024 Uiso 1 1 calc R U . . .
CE1_1 C 0.1342(4) 0.6680(12) 0.1094(3) 0.0280(12) Uani 1 1 d . . . . .
HE1_1 H 0.149415 0.799188 0.086939 0.034 Uiso 1 1 calc R U . . .
CE2_1 C 0.0772(3) 0.2904(10) 0.1033(3) 0.0218(10) Uani 1 1 d . . . . .
HE2_1 H 0.052236 0.160729 0.076223 0.026 Uiso 1 1 calc R U . . .
CZ_1 C 0.0991(3) 0.4801(11) 0.0707(2) 0.0204(10) Uani 1 1 d . . . . .
HZ_1 H 0.089839 0.480778 0.021379 0.024 Uiso 1 1 calc R U . . .
C_1 C 0.2694(3) 0.2396(8) 0.3087(2) 0.0097(8) Uani 1 1 d . . . . .
O_1 O 0.2459(2) 0.0438(6) 0.32001(18) 0.0153(7) Uani 1 1 d . . . . .
N_2 N 0.3229(2) 0.2744(7) 0.27133(18) 0.0085(7) Uani 1 1 d . . . . .
H0_2 H 0.339946 0.415986 0.26641 0.01 Uiso 1 1 calc R U . . .
CA_2 C 0.3538(2) 0.0803(8) 0.2383(2) 0.0094(8) Uani 1 1 d . . . . .
HA_2 H 0.305566 -0.010092 0.210103 0.011 Uiso 1 1 calc R U . . .
CB_2 C 0.4013(3) 0.1761(9) 0.1888(2) 0.0114(8) Uani 1 1 d . . . . .
HB1_2 H 0.429446 0.045998 0.172429 0.014 Uiso 1 1 calc R U . . .
HB2_2 H 0.444299 0.283723 0.215276 0.014 Uiso 1 1 calc R U . . .
CG_2 C 0.3474(3) 0.3039(9) 0.1249(2) 0.0152(9) Uani 1 1 d . . . . .
HG_2 H 0.312705 0.418481 0.141835 0.018 Uiso 1 1 calc R U . . .
CD1_2 C 0.2898(4) 0.1377(13) 0.0751(3) 0.0282(14) Uani 1 1 d . . . . .
HD1A_2 H 0.257372 0.223329 0.034271 0.042 Uiso 1 1 calc R U . . .
HD1B_2 H 0.252581 0.064883 0.099079 0.042 Uiso 1 1 calc R U . . .
HD1C_2 H 0.322286 0.017761 0.060014 0.042 Uiso 1 1 calc R U . . .
CD2_2 C 0.4007(4) 0.4362(11) 0.0885(3) 0.0241(11) Uani 1 1 d . . . . .
HD2A_2 H 0.44838 0.341134 0.086997 0.036 Uiso 1 1 calc R U . . .
HD2B_2 H 0.419835 0.579914 0.114029 0.036 Uiso 1 1 calc R U . . .
HD2C_2 H 0.368666 0.473433 0.040679 0.036 Uiso 1 1 calc R U . . .
C_2 C 0.4093(2) -0.0840(8) 0.2920(2) 0.0101(8) Uani 1 1 d . . . . .
O_2 O 0.4524(2) 0.0028(6) 0.34812(17) 0.0162(7) Uani 1 1 d . . . . .
O_3 O 0.4101(2) -0.2901(6) 0.2746(2) 0.0177(7) Uani 1 1 d . . . . .
O_4 O 0.1938(2) -0.0922(8) 0.43162(18) 0.0219(8) Uani 1 1 d . . . . .
H1_4 H 0.229958 -0.015695 0.403023 0.033 Uiso 1 1 d R U . . .
H2_4 H 0.12988 -0.079495 0.414342 0.033 Uiso 1 1 d R U . . .
O_5 O 0.5948(4) -0.1450(15) 0.4492(4) 0.0121(13) Uani 0.5 1 d . . P . .
H1_5 H 0.538565 -0.089163 0.416968 0.018 Uiso 0.5 1 d R U P . .
H2_5 H 0.628937 -0.036865 0.488341 0.018 Uiso 0.5 1 d R U P . .
O_6 O 0.3908(4) 0.2089(14) 0.4537(3) 0.0139(13) Uani 0.5 1 d . . P . .
H1_6 H 0.399833 0.142347 0.408083 0.021 Uiso 0.5 1 d R U P . .
H2_6 H 0.406188 0.110618 0.499507 0.021 Uiso 0.5 1 d R U P . .
O_7 O 0.5123(4) 0.4320(14) 0.3830(4) 0.0160(13) Uani 0.5 1 d . . P . .
H1_7 H 0.480572 0.281501 0.363057 0.024 Uiso 0.5 1 d R U P . .
H2_7 H 0.496385 0.588676 0.356982 0.024 Uiso 0.5 1 d R U P . .
O_8 O 0.3952(4) 0.6834(16) 0.4356(4) 0.0185(15) Uani 0.5 1 d . . P . .
H1_8 H 0.41951 0.782615 0.402339 0.028 Uiso 0.5 1 d R U P . .
H2_8 H 0.421936 0.525096 0.454065 0.028 Uiso 0.5 1 d R U P . .
O_9 O 0.4169(4) 0.4239(16) 0.4781(4) 0.0195(15) Uani 0.5 1 d . . P . .
H1_9 H 0.413436 0.26464 0.501557 0.029 Uiso 0.5 1 d R U P . .
H2_9 H 0.408492 0.576378 0.503141 0.029 Uiso 0.5 1 d R U P . .
O_10 O 0.5912(4) -0.013(2) 0.4559(4) 0.0216(17) Uani 0.5 1 d . . P . .
H1_10 H 0.530034 0.011636 0.427638 0.032 Uiso 0.5 1 d R U P . .
H2_10 H 0.60603 -0.133784 0.496086 0.032 Uiso 0.5 1 d R U P . .
O_11 O 0.5332(4) 0.4307(14) 0.3516(4) 0.0181(15) Uani 0.5 1 d . . P . .
H1_11 H 0.492454 0.567918 0.335544 0.027 Uiso 0.5 1 d R U P . .
H2_11 H 0.510779 0.263124 0.352473 0.027 Uiso 0.5 1 d R U P . .

loop_
_atom_site_aniso_label
_atom_site_aniso_U_11
_atom_site_aniso_U_22
_atom_site_aniso_U_33
_atom_site_aniso_U_23
_atom_site_aniso_U_13
_atom_site_aniso_U_12
N_1 0.0158(16) 0.015(2) 0.0141(16) -0.0036(15) 0.0100(13) 0.0003(16)
CA_1 0.0108(16) 0.010(2) 0.0087(15) -0.0019(15) 0.0027(13) 0.0013(16)
CB_1 0.0068(16) 0.021(2) 0.0173(18) -0.0037(18) 0.0025(14) 0.0019(17)
CG_1 0.0021(14) 0.014(2) 0.0178(18) -0.0025(17) 0.0021(13) 0.0010(16)
CD1_1 0.019(2) 0.013(2) 0.028(2) -0.001(2) -0.0034(18) -0.0065(19)
CD2_1 0.024(2) 0.017(2) 0.019(2) -0.0031(19) 0.0077(18) -0.006(2)
CE1_1 0.028(3) 0.022(3) 0.029(3) 0.010(2) 0.000(2) -0.008(2)
CE2_1 0.028(2) 0.016(2) 0.021(2) -0.005(2) 0.0067(19) -0.007(2)
CZ_1 0.0126(18) 0.030(3) 0.0181(19) 0.003(2) 0.0028(16) -0.002(2)
C_1 0.0107(16) 0.0073(19) 0.0119(16) 0.0001(14) 0.0048(14) 0.0038(15)
O_1 0.0226(16) 0.0074(16) 0.0197(15) -0.0009(12) 0.0121(13) -0.0029(13)
N_2 0.0065(14) 0.0053(16) 0.0150(15) -0.0005(13) 0.0053(12) 0.0023(12)
CA_2 0.0053(15) 0.0086(19) 0.0139(17) -0.0018(15) 0.0020(13) 0.0019(14)
CB_2 0.0083(17) 0.015(2) 0.0109(16) -0.0018(16) 0.0033(13) 0.0029(16)
CG_2 0.0148(18) 0.019(2) 0.0123(17) 0.0023(17) 0.0039(15) 0.0067(18)
CD1_2 0.021(2) 0.042(4) 0.017(2) 0.003(2) -0.0021(18) -0.012(3)
CD2_2 0.029(2) 0.025(3) 0.018(2) 0.005(2) 0.0062(18) -0.006(2)
C_2 0.0054(15) 0.0065(18) 0.0201(19) 0.0019(16) 0.0061(14) 0.0003(14)
O_2 0.0146(14) 0.0101(16) 0.0209(15) 0.0014(13) -0.0005(12) -0.0007(13)
O_3 0.0191(16) 0.0038(15) 0.0324(18) -0.0020(14) 0.0107(14) 0.0006(13)
O_4 0.0269(18) 0.0205(19) 0.0197(15) -0.0038(15) 0.0089(14) -0.0029(17)
O_5 0.006(3) 0.009(4) 0.021(3) -0.001(3) 0.001(2) -0.001(3)
O_6 0.012(3) 0.019(4) 0.011(2) 0.001(3) 0.004(2) 0.003(3)
O_7 0.017(3) 0.011(3) 0.019(3) 0.001(3) 0.004(3) -0.002(3)
O_8 0.015(3) 0.024(4) 0.018(3) -0.004(3) 0.007(2) -0.007(3)
O_9 0.020(3) 0.022(4) 0.017(3) -0.004(3) 0.006(2) 0.005(3)
O_10 0.009(3) 0.033(6) 0.020(3) 0.011(4) 0.000(3) -0.005(4)
O_11 0.012(3) 0.008(3) 0.028(4) 0.004(3) -0.006(3) 0.001(3)

loop_
_atom_type_symbol
_atom_type_description
_atom_type_scat_dispersion_real
_atom_type_scat_dispersion_imag
_atom_type_scat_source
C C 0.003 0.0016 'International Tables Vol C Tables 4.2.6.8 and 6.1.1.4'
H H 0 0 'International Tables Vol C Tables 4.2.6.8 and 6.1.1.4'
N N 0.0059 0.0032 'International Tables Vol C Tables 4.2.6.8 and 6.1.1.4'
O O 0.0105 0.0059 'International Tables Vol C Tables 4.2.6.8 and 6.1.1.4'

loop_
_geom_angle_atom_site_label_1
_geom_angle_atom_site_label_2
_geom_angle_atom_site_label_3
_geom_angle
_geom_angle_site_symmetry_1
_geom_angle_site_symmetry_3
_geom_angle_publ_flag
CA_1 N_1 H0A_1 109.5 . . ?
CA_1 N_1 H0B_1 109.5 . . ?
H0A_1 N_1 H0B_1 109.5 . . ?
CA_1 N_1 H0C_1 109.5 . . ?
H0A_1 N_1 H0C_1 109.5 . . ?
H0B_1 N_1 H0C_1 109.5 . . ?
N_1 CA_1 C_1 110.1(4) . . ?
N_1 CA_1 CB_1 109.5(3) . . ?
C_1 CA_1 CB_1 109.6(4) . . ?
N_1 CA_1 HA_1 109.2 . . ?
C_1 CA_1 HA_1 109.2 . . ?
CB_1 CA_1 HA_1 109.2 . . ?
CG_1 CB_1 CA_1 112.3(3) . . ?
CG_1 CB_1 HB1_1 109.1 . . ?
CA_1 CB_1 HB1_1 109.1 . . ?
CG_1 CB_1 HB2_1 109.1 . . ?
CA_1 CB_1 HB2_1 109.1 . . ?
HB1_1 CB_1 HB2_1 107.9 . . ?
CD1_1 CG_1 CD2_1 119.0(4) . . ?
CD1_1 CG_1 CB_1 120.6(4) . . ?
CD2_1 CG_1 CB_1 120.4(4) . . ?
CG_1 CD1_1 CE1_1 120.5(5) . . ?
CG_1 CD1_1 HD1_1 119.7 . . ?
CE1_1 CD1_1 HD1_1 119.7 . . ?
CG_1 CD2_1 CE2_1 119.6(5) . . ?
CG_1 CD2_1 HD2_1 120.2 . . ?
CE2_1 CD2_1 HD2_1 120.2 . . ?
CZ_1 CE1_1 CD1_1 120.3(5) . . ?
CZ_1 CE1_1 HE1_1 119.9 . . ?
CD1_1 CE1_1 HE1_1 119.9 . . ?
CZ_1 CE2_1 CD2_1 120.8(5) . . ?
CZ_1 CE2_1 HE2_1 119.6 . . ?
CD2_1 CE2_1 HE2_1 119.6 . . ?
CE1_1 CZ_1 CE2_1 119.8(5) . . ?
CE1_1 CZ_1 HZ_1 120.1 . . ?
CE2_1 CZ_1 HZ_1 120.1 . . ?
O_1 C_1 N_2 122.6(4) . . ?
O_1 C_1 CA_1 121.1(4) . . ?
N_2 C_1 CA_1 116.2(4) . . ?
C_1 N_2 CA_2 120.9(4) . . ?
C_1 N_2 H0_2 119.6 . . ?
CA_2 N_2 H0_2 119.6 . . ?
N_2 CA_2 CB_2 108.9(4) . . ?
N_2 CA_2 C_2 112.6(3) . . ?
CB_2 CA_2 C_2 110.1(3) . . ?
N_2 CA_2 HA_2 108.4 . . ?
CB_2 CA_2 HA_2 108.4 . . ?
C_2 CA_2 HA_2 108.4 . . ?
CA_2 CB_2 CG_2 114.2(3) . . ?
CA_2 CB_2 HB1_2 108.7 . . ?
CG_2 CB_2 HB1_2 108.7 . . ?
CA_2 CB_2 HB2_2 108.7 . . ?
CG_2 CB_2 HB2_2 108.7 . . ?
HB1_2 CB_2 HB2_2 107.6 . . ?
CD2_2 CG_2 CD1_2 111.4(4) . . ?
CD2_2 CG_2 CB_2 110.2(4) . . ?
CD1_2 CG_2 CB_2 111.4(4) . . ?
CD2_2 CG_2 HG_2 107.9 . . ?
CD1_2 CG_2 HG_2 107.9 . . ?
CB_2 CG_2 HG_2 107.9 . . ?
CG_2 CD1_2 HD1A_2 109.5 . . ?
CG_2 CD1_2 HD1B_2 109.5 . . ?
HD1A_2 CD1_2 HD1B_2 109.5 . . ?
CG_2 CD1_2 HD1C_2 109.5 . . ?
HD1A_2 CD1_2 HD1C_2 109.5 . . ?
HD1B_2 CD1_2 HD1C_2 109.5 . . ?
CG_2 CD2_2 HD2A_2 109.5 . . ?
CG_2 CD2_2 HD2B_2 109.5 . . ?
HD2A_2 CD2_2 HD2B_2 109.5 . . ?
CG_2 CD2_2 HD2C_2 109.5 . . ?
HD2A_2 CD2_2 HD2C_2 109.5 . . ?
HD2B_2 CD2_2 HD2C_2 109.5 . . ?
O_3 C_2 O_2 125.6(4) . . ?
O_3 C_2 CA_2 116.6(4) . . ?
O_2 C_2 CA_2 117.7(4) . . ?
H1_4 O_4 H2_4 120 . . ?
O_10 O_5 H1_5 72.6 . . ?
O_10 O_5 H2_5 48.6 . . ?
H1_5 O_5 H2_5 120 . . ?
O_10 O_5 H1_10 47.6 . . ?
H1_5 O_5 H1_10 26.2 . . ?
H2_5 O_5 H1_10 93.9 . . ?
O_10 O_5 H2_10 76 . . ?
H1_5 O_5 H2_10 120.9 . . ?
H2_5 O_5 H2_10 42.8 . . ?
H1_10 O_5 H2_10 101.3 . . ?
O_9 O_6 H1_6 122.7 . . ?
O_9 O_6 H2_6 101.8 . . ?
H1_6 O_6 H2_6 120.2 . . ?
O_9 O_6 H1_9 49.5 . . ?
H1_6 O_6 H1_9 149.7 . . ?
H2_6 O_6 H1_9 52.5 . . ?
O_11 O_7 H1_7 89.1 . . ?
O_11 O_7 H2_7 74.2 . . ?
H1_7 O_7 H2_7 120 . . ?
O_11 O_7 H1_11 58.6 . . ?
H1_7 O_7 H1_11 104 . . ?
H2_7 O_7 H1_11 20.5 . . ?
O_11 O_7 H2_11 61.7 . . ?
H1_7 O_7 H2_11 32.1 . . ?
H2_7 O_7 H2_11 120.7 . . ?
H1_11 O_7 H2_11 100.2 . . ?
O_9 O_8 H1_8 136.7 . . ?
O_9 O_8 H2_8 16.7 . . ?
H1_8 O_8 H2_8 120 . . ?
O_9 O_8 H2_9 37.4 . . ?
H1_8 O_8 H2_9 147.4 . . ?
H2_8 O_8 H2_9 49.6 . . ?
O_6 O_9 O_8 128.1(6) . . ?
O_6 O_9 H2_8 123.2 . . ?
O_8 O_9 H2_8 22.8 . . ?
O_6 O_9 H1_9 45.7 . . ?
O_8 O_9 H1_9 164.9 . . ?
H2_8 O_9 H1_9 166.8 . . ?
O_6 O_9 H2_9 150.3 . . ?
O_8 O_9 H2_9 57.1 . . ?
H2_8 O_9 H2_9 73.1 . . ?
H1_9 O_9 H2_9 120 . . ?
O_5 O_10 H1_5 64.6 . . ?
O_5 O_10 H2_5 83.2 . . ?
H1_5 O_10 H2_5 145.5 . . ?
O_5 O_10 H1_10 98.7 . . ?
H1_5 O_10 H1_10 35.2 . . ?
H2_5 O_10 H1_10 158.3 . . ?
O_5 O_10 H2_10 57.3 . . ?
H1_5 O_10 H2_10 104.4 . . ?
H2_5 O_10 H2_10 43.8 . . ?
H1_10 O_10 H2_10 120 . . ?
O_7 O_11 H1_7 53.1 . . ?
O_7 O_11 H2_7 62.8 . . ?
H1_7 O_11 H2_7 95.7 . . ?
O_7 O_11 H1_11 80.6 . . ?
H1_7 O_11 H1_11 97.6 . . ?
H2_7 O_11 H1_11 22.5 . . ?
O_7 O_11 H2_11 75.8 . . ?
H1_7 O_11 H2_11 27.5 . . ?
H2_7 O_11 H2_11 122.6 . . ?
H1_11 O_11 H2_11 120 . . ?

loop_
_geom_bond_atom_site_label_1
_geom_bond_atom_site_label_2
_geom_bond_distance
_geom_bond_site_symmetry_2
_geom_bond_publ_flag
N_1 CA_1 1.499(5) . ?
N_1 H0A_1 0.91 . ?
N_1 H0B_1 0.91 . ?
N_1 H0C_1 0.91 . ?
CA_1 C_1 1.524(6) . ?
CA_1 CB_1 1.534(6) . ?
CA_1 HA_1 1 . ?
CB_1 CG_1 1.513(6) . ?
CB_1 HB1_1 0.99 . ?
CB_1 HB2_1 0.99 . ?
CG_1 CD1_1 1.378(7) . ?
CG_1 CD2_1 1.397(7) . ?
CD1_1 CE1_1 1.406(8) . ?
CD1_1 HD1_1 0.95 . ?
CD2_1 CE2_1 1.401(7) . ?
CD2_1 HD2_1 0.95 . ?
CE1_1 CZ_1 1.367(9) . ?
CE1_1 HE1_1 0.95 . ?
CE2_1 CZ_1 1.374(8) . ?
CE2_1 HE2_1 0.95 . ?
CZ_1 HZ_1 0.95 . ?
C_1 O_1 1.238(6) . ?
C_1 N_2 1.334(5) . ?
N_2 CA_2 1.465(5) . ?
N_2 H0_2 0.88 . ?
CA_2 CB_2 1.532(6) . ?
CA_2 C_2 1.538(6) . ?
CA_2 HA_2 1 . ?
CB_2 CG_2 1.534(6) . ?
CB_2 HB1_2 0.99 . ?
CB_2 HB2_2 0.99 . ?
CG_2 CD2_2 1.509(7) . ?
CG_2 CD1_2 1.522(7) . ?
CG_2 HG_2 1 . ?
CD1_2 HD1A_2 0.98 . ?
CD1_2 HD1B_2 0.98 . ?
CD1_2 HD1C_2 0.98 . ?
CD2_2 HD2A_2 0.98 . ?
CD2_2 HD2B_2 0.98 . ?
CD2_2 HD2C_2 0.98 . ?
C_2 O_3 1.240(6) . ?
C_2 O_2 1.257(6) . ?
O_4 H1_4 1.04 . ?
O_4 H2_4 1.04 . ?
O_5 O_10 0.781(11) . ?
O_5 H1_5 1.04 . ?
O_5 H2_5 1.04 . ?
O_5 H1_10 1.3921 . ?
O_5 H2_10 0.9017 . ?
O_6 O_9 1.361(11) . ?
O_6 H1_6 1.0339 . ?
O_6 H2_6 1.0442 . ?
O_6 H1_9 0.9785 . ?
O_7 O_11 0.797(10) . ?
O_7 H1_7 1.04 . ?
O_7 H2_7 1.04 . ?
O_7 H1_11 1.2024 . ?
O_7 H2_11 1.1447 . ?
O_8 O_9 1.709(12) . ?
O_8 H1_8 1.04 . ?
O_8 H2_8 1.04 . ?
O_8 H2_9 1.4394 . ?
O_9 H2_8 0.7732 . ?
O_9 H1_9 1.04 . ?
O_9 H2_9 1.04 . ?
O_10 H1_5 1.0983 . ?
O_10 H2_5 0.7853 . ?
O_10 H1_10 1.04 . ?
O_10 H2_10 1.04 . ?
O_11 H1_7 1.3007 . ?
O_11 H2_7 1.1246 . ?
O_11 H1_11 1.04 . ?
O_11 H2_11 1.04 . ?

loop_
_geom_torsion_atom_site_label_1
_geom_torsion_atom_site_label_2
_geom_torsion_atom_site_label_3
_geom_torsion_atom_site_label_4
_geom_torsion
_geom_torsion_site_symmetry_1
_geom_torsion_site_symmetry_2
_geom_torsion_site_symmetry_3
_geom_torsion_site_symmetry_4
_geom_torsion_publ_flag
N_1 CA_1 CB_1 CG_1 -177.2(4) . . . . ?
C_1 CA_1 CB_1 CG_1 -56.3(5) . . . . ?
CA_1 CB_1 CG_1 CD1_1 -71.8(6) . . . . ?
CA_1 CB_1 CG_1 CD2_1 108.3(5) . . . . ?
CD2_1 CG_1 CD1_1 CE1_1 -0.5(8) . . . . ?
CB_1 CG_1 CD1_1 CE1_1 179.6(5) . . . . ?
CD1_1 CG_1 CD2_1 CE2_1 -0.2(7) . . . . ?
CB_1 CG_1 CD2_1 CE2_1 179.6(5) . . . . ?
CG_1 CD1_1 CE1_1 CZ_1 0.7(9) . . . . ?
CG_1 CD2_1 CE2_1 CZ_1 0.9(8) . . . . ?
CD1_1 CE1_1 CZ_1 CE2_1 -0.1(9) . . . . ?
CD2_1 CE2_1 CZ_1 CE1_1 -0.7(9) . . . . ?
N_1 CA_1 C_1 O_1 55.6(5) . . . . ?
CB_1 CA_1 C_1 O_1 -64.9(5) . . . . ?
N_1 CA_1 C_1 N_2 -128.3(4) . . . . ?
CB_1 CA_1 C_1 N_2 111.2(4) . . . . ?
O_1 C_1 N_2 CA_2 3.2(6) . . . . ?
CA_1 C_1 N_2 CA_2 -172.9(3) . . . . ?
C_1 N_2 CA_2 CB_2 169.9(4) . . . . ?
C_1 N_2 CA_2 C_2 -67.7(5) . . . . ?
N_2 CA_2 CB_2 CG_2 -67.3(5) . . . . ?
C_2 CA_2 CB_2 CG_2 168.8(4) . . . . ?
CA_2 CB_2 CG_2 CD2_2 167.4(4) . . . . ?
CA_2 CB_2 CG_2 CD1_2 -68.5(5) . . . . ?
N_2 CA_2 C_2 O_3 150.6(4) . . . . ?
CB_2 CA_2 C_2 O_3 -87.6(5) . . . . ?
N_2 CA_2 C_2 O_2 -32.4(5) . . . . ?
CB_2 CA_2 C_2 O_2 89.3(5) . . . . ?
